data_7209323
loop_
_publ_author_name
'Ana B. Caballero'
'Antonio Rodr\'iguez-Di\'eguez'
'Elisa Barea'
'Miguel Quir\'os'
'Juan M. Salas'

_publ_contact_author_email antonio5@ugr.es
_publ_contact_author_name 'Antonio Rodr\'iguez-Di\'eguez'
_publ_section_title
;
 Influence of Pseudohalide Ligands on the Structural Versatility and
 Properties of Novel Ternary Metal Complexes with
 1,2,4-Triazolo[1,5-a]pyrimidine
;
_journal_name_full CrystEngComm
_journal_page_first 3038
_journal_page_last 3045
_journal_paper_doi 10.1039/c003285a
_journal_volume 12
_journal_year 2010
_chemical_formula_sum 'C24 H20 Co2 N20 O2 S4'
_chemical_formula_weight 866.70
_chemical_name_systematic
;
?
;
_space_group_IT_number 14
_symmetry_cell_setting monoclinic
_symmetry_space_group_name_Hall '-P 2ybc'
_symmetry_space_group_name_H-M 'P 1 21/c 1'
_atom_sites_solution_hydrogens geom
_atom_sites_solution_primary direct
_atom_sites_solution_secondary difmap
_audit_creation_method SHELXL-97
_cell_angle_alpha 90.00
_cell_angle_beta 116.431(3)
_cell_angle_gamma 90.00
_cell_formula_units_Z 2
_cell_length_a 12.510(3)
_cell_length_b 12.902(3)
_cell_length_c 12.175(3)
_cell_measurement_reflns_used 1470
_cell_measurement_temperature 293(2)
_cell_measurement_theta_max 23.38
_cell_measurement_theta_min 2.41
_cell_volume 1759.7(7)
_computing_cell_refinement 'Bruker APEXII'
_computing_data_collection 'Bruker APEXII'
_computing_data_reduction 'Bruker APEXII'
_computing_molecular_graphics 'Bruker SHELXTL'
_computing_publication_material 'SHELXL-97 (Sheldrick, 1997)'
_computing_structure_refinement 'SHELXL-97 (Sheldrick, 1997)'
_computing_structure_solution 'SHELXS-97 (Sheldrick, 1990)'
_diffrn_ambient_temperature 293(2)
_diffrn_measured_fraction_theta_full 0.980
_diffrn_measured_fraction_theta_max 0.980
_diffrn_measurement_device_type 'Bruker SMART APEX CCD system'
_diffrn_measurement_method '\f and \w scans'
_diffrn_radiation_monochromator graphite
_diffrn_radiation_source 'fine-focus sealed tube'
_diffrn_radiation_type MoK\a
_diffrn_radiation_wavelength 0.71073
_diffrn_reflns_av_R_equivalents 0.0522
_diffrn_reflns_av_sigmaI/netI 0.0392
_diffrn_reflns_limit_h_max 14
_diffrn_reflns_limit_h_min -14
_diffrn_reflns_limit_k_max 15
_diffrn_reflns_limit_k_min -15
_diffrn_reflns_limit_l_max 14
_diffrn_reflns_limit_l_min -14
_diffrn_reflns_number 16630
_diffrn_reflns_theta_full 25.00
_diffrn_reflns_theta_max 25.00
_diffrn_reflns_theta_min 1.82
_exptl_absorpt_coefficient_mu 1.238
_exptl_absorpt_correction_T_max 0.746
_exptl_absorpt_correction_T_min 0.642
_exptl_absorpt_correction_type multi-scan
_exptl_absorpt_process_details 'Bruker SADABS (Bruker, 1999)'
_exptl_crystal_colour red
_exptl_crystal_density_diffrn 1.636
_exptl_crystal_density_method 'not measured'
_exptl_crystal_description prismatic
_exptl_crystal_F_000 876
_exptl_crystal_size_max 0.16
_exptl_crystal_size_mid 0.10
_exptl_crystal_size_min 0.04
_refine_diff_density_max 0.327
_refine_diff_density_min -0.552
_refine_diff_density_rms 0.057
_refine_ls_extinction_method none
_refine_ls_goodness_of_fit_ref 1.061
_refine_ls_hydrogen_treatment mixed
_refine_ls_matrix_type full
_refine_ls_number_parameters 244
_refine_ls_number_reflns 3038
_refine_ls_number_restraints 2
_refine_ls_restrained_S_all 1.060
_refine_ls_R_factor_all 0.0542
_refine_ls_R_factor_gt 0.0387
_refine_ls_shift/su_max 0.000
_refine_ls_shift/su_mean 0.000
_refine_ls_structure_factor_coef Fsqd
_refine_ls_weighting_details 'calc w=1/[\s^2^(Fo^2^)+(0.0355P)^2^+0.9317P] where P=(Fo^2^+2Fc^2^)/3'
_refine_ls_weighting_scheme calc
_refine_ls_wR_factor_gt 0.0848
_refine_ls_wR_factor_ref 0.0911
_reflns_number_gt 2373
_reflns_number_total 3038
_reflns_threshold_expression >2sigma(I)
_cod_data_source_file cpd3.cif
_cod_data_source_block compound3
_cod_original_cell_volume 1759.8(7)
_cod_original_sg_symbol_H-M 'P 21/c'
_cod_database_code 7209323

loop_
_symmetry_equiv_pos_as_xyz
'x, y, z'
'-x, y+1/2, -z+1/2'
'-x, -y, -z'
'x, -y-1/2, z-1/2'

loop_
_atom_site_label
_atom_site_type_symbol
_atom_site_fract_x
_atom_site_fract_y
_atom_site_fract_z
_atom_site_U_iso_or_equiv
_atom_site_adp_type
_atom_site_occupancy
_atom_site_symmetry_multiplicity
_atom_site_calc_flag
_atom_site_refinement_flags
Co1 Co 0.5000 0.5000 0.5000 0.02308(15) Uani 1 2 d S
Co2 Co 0.0000 0.5000 0.5000 0.02648(16) Uani 1 2 d S
N1A N 0.1275(2) 0.4821(2) 0.4260(2) 0.0358(6) Uani 1 1 d .
C2A C 0.2429(3) 0.5024(2) 0.4868(3) 0.0366(7) Uani 1 1 d .
H2A H 0.2758 0.5265 0.5673 0.044 Uiso 1 1 d R
N3A N 0.3111(2) 0.48644(18) 0.4267(2) 0.0312(6) Uani 1 1 d .
C3AA C 0.2306(3) 0.4528(2) 0.3161(3) 0.0291(7) Uani 1 1 d .
N4A N 0.2491(2) 0.4271(2) 0.2192(2) 0.0387(6) Uani 1 1 d .
C5A C 0.1526(3) 0.3946(3) 0.1218(3) 0.0518(10) Uani 1 1 d .
H5A H 0.1621 0.3744 0.0528 0.062 Uiso 1 1 d R
C6A C 0.0376(3) 0.3886(3) 0.1171(3) 0.0536(10) Uani 1 1 d .
H6A H -0.0269 0.3648 0.0464 0.064 Uiso 1 1 d R
C7A C 0.0199(3) 0.4175(3) 0.2155(3) 0.0454(9) Uani 1 1 d .
H7A H -0.0560 0.4157 0.2146 0.055 Uiso 1 1 d R
N8A N 0.1196(2) 0.44928(19) 0.3155(2) 0.0312(6) Uani 1 1 d .
N1B N 0.4933(3) 0.7925(2) 0.3296(3) 0.0545(8) Uani 1 1 d .
C2B C 0.5210(3) 0.6947(3) 0.3580(3) 0.0451(9) Uani 1 1 d .
H2B H 0.5640 0.6566 0.3251 0.054 Uiso 1 1 d R
N3B N 0.4841(2) 0.65237(19) 0.4382(2) 0.0326(6) Uani 1 1 d .
C3AB C 0.4285(3) 0.7312(2) 0.4636(3) 0.0341(7) Uani 1 1 d .
N4B N 0.3775(2) 0.7333(2) 0.5407(2) 0.0421(7) Uani 1 1 d .
C5B C 0.3292(3) 0.8230(3) 0.5479(3) 0.0554(10) Uani 1 1 d .
H5B H 0.2919 0.8276 0.5999 0.067 Uiso 1 1 d R
C6B C 0.3307(4) 0.9116(3) 0.4816(4) 0.0615(11) Uani 1 1 d .
H6B H 0.2954 0.9728 0.4903 0.074 Uiso 1 1 d R
C7B C 0.3842(4) 0.9078(3) 0.4054(3) 0.0548(10) Uani 1 1 d .
H7B H 0.3869 0.9652 0.3601 0.066 Uiso 1 1 d R
N8B N 0.4335(3) 0.8160(2) 0.3982(2) 0.0415(7) Uani 1 1 d .
N1T N 0.0802(3) 0.6374(2) 0.5772(3) 0.0464(7) Uani 1 1 d .
C1T C 0.1079(3) 0.7103(3) 0.6387(3) 0.0391(8) Uani 1 1 d .
S1 S 0.14715(11) 0.81137(8) 0.72709(10) 0.0697(3) Uani 1 1 d .
N2T N 0.1185(2) 0.4252(2) 0.6569(3) 0.0467(7) Uani 1 1 d .
C2T C 0.1842(3) 0.3809(3) 0.7415(3) 0.0433(8) Uani 1 1 d .
S2 S 0.27788(12) 0.32031(9) 0.86398(11) 0.0905(5) Uani 1 1 d .
O1W O 0.4986(2) 0.45490(17) 0.33351(19) 0.0360(5) Uani 1 1 d D
H11W H 0.4299(14) 0.442(3) 0.282(2) 0.043 Uiso 1 1 d D
H12W H 0.529(3) 0.3972(13) 0.340(3) 0.043 Uiso 1 1 d D

loop_
_atom_site_aniso_label
_atom_site_aniso_U_11
_atom_site_aniso_U_22
_atom_site_aniso_U_33
_atom_site_aniso_U_23
_atom_site_aniso_U_13
_atom_site_aniso_U_12
Co1 0.0241(3) 0.0234(3) 0.0233(3) 0.0011(2) 0.0120(2) 0.0016(2)
Co2 0.0239(3) 0.0287(3) 0.0263(3) -0.0033(2) 0.0107(2) -0.0029(2)
N1A 0.0319(14) 0.0459(17) 0.0295(14) -0.0060(12) 0.0135(11) -0.0049(12)
C2A 0.0319(17) 0.046(2) 0.0310(17) -0.0067(14) 0.0134(14) -0.0037(14)
N3A 0.0302(13) 0.0347(15) 0.0297(13) 0.0000(11) 0.0141(11) 0.0004(11)
C3AA 0.0318(16) 0.0261(15) 0.0312(16) 0.0012(13) 0.0158(13) 0.0019(13)
N4A 0.0428(16) 0.0408(16) 0.0352(15) -0.0039(12) 0.0198(13) -0.0011(13)
C5A 0.060(2) 0.059(2) 0.038(2) -0.0080(17) 0.0233(18) -0.0065(19)
C6A 0.052(2) 0.068(3) 0.035(2) -0.0129(18) 0.0143(17) -0.0157(19)
C7A 0.0360(19) 0.056(2) 0.039(2) -0.0051(16) 0.0117(15) -0.0120(16)
N8A 0.0304(14) 0.0334(14) 0.0278(13) -0.0003(11) 0.0112(11) -0.0034(11)
N1B 0.087(2) 0.0384(18) 0.0507(19) 0.0042(14) 0.0421(18) -0.0022(16)
C2B 0.062(2) 0.039(2) 0.044(2) 0.0024(16) 0.0329(18) -0.0007(17)
N3B 0.0373(15) 0.0313(14) 0.0319(14) 0.0027(11) 0.0177(12) 0.0000(12)
C3AB 0.0335(17) 0.0312(17) 0.0314(17) 0.0026(13) 0.0089(14) -0.0012(14)
N4B 0.0489(17) 0.0390(16) 0.0414(16) 0.0027(13) 0.0228(14) 0.0074(13)
C5B 0.062(3) 0.050(2) 0.061(2) 0.0017(19) 0.033(2) 0.0148(19)
C6B 0.073(3) 0.038(2) 0.068(3) 0.0010(19) 0.026(2) 0.0173(19)
C7B 0.076(3) 0.030(2) 0.050(2) 0.0064(16) 0.020(2) 0.0062(18)
N8B 0.0564(18) 0.0309(15) 0.0349(15) 0.0054(12) 0.0181(14) 0.0002(13)
N1T 0.0498(18) 0.0424(17) 0.0499(18) -0.0112(15) 0.0248(14) -0.0113(14)
C1T 0.0398(19) 0.0384(19) 0.0368(18) 0.0038(15) 0.0150(15) -0.0029(15)
S1 0.0954(9) 0.0457(6) 0.0596(7) -0.0202(5) 0.0269(6) -0.0106(6)
N2T 0.0411(17) 0.0541(19) 0.0408(17) 0.0051(14) 0.0145(14) 0.0040(14)
C2T 0.043(2) 0.0351(19) 0.047(2) -0.0081(16) 0.0155(17) 0.0001(16)
S2 0.0974(10) 0.0483(7) 0.0651(7) 0.0054(5) -0.0185(6) 0.0157(6)
O1W 0.0408(13) 0.0352(12) 0.0343(12) -0.0048(11) 0.0188(10) 0.0005(11)

loop_
_atom_type_symbol
_atom_type_description
_atom_type_scat_dispersion_real
_atom_type_scat_dispersion_imag
_atom_type_scat_source
C C 0.0033 0.0016 'International Tables Vol C Tables 4.2.6.8 and 6.1.1.4'
H H 0.0000 0.0000 'International Tables Vol C Tables 4.2.6.8 and 6.1.1.4'
N N 0.0061 0.0033 'International Tables Vol C Tables 4.2.6.8 and 6.1.1.4'
O O 0.0106 0.0060 'International Tables Vol C Tables 4.2.6.8 and 6.1.1.4'
S S 0.1246 0.1234 'International Tables Vol C Tables 4.2.6.8 and 6.1.1.4'
Co Co 0.3494 0.9721 'International Tables Vol C Tables 4.2.6.8 and 6.1.1.4'

loop_
_geom_angle_atom_site_label_1
_geom_angle_atom_site_label_2
_geom_angle_atom_site_label_3
_geom_angle
_geom_angle_site_symmetry_1
_geom_angle_site_symmetry_3
N3B Co1 N3B 180.0 3_666 .
N3B Co1 O1W 92.62(9) 3_666 .
N3B Co1 O1W 87.38(9) . .
N3B Co1 O1W 87.38(9) 3_666 3_666
N3B Co1 O1W 92.62(9) . 3_666
O1W Co1 O1W 180.000(1) . 3_666
N3B Co1 N3A 89.05(9) 3_666 .
N3B Co1 N3A 90.95(9) . .
O1W Co1 N3A 92.39(9) . .
O1W Co1 N3A 87.61(9) 3_666 .
N3B Co1 N3A 90.95(9) 3_666 3_666
N3B Co1 N3A 89.05(9) . 3_666
O1W Co1 N3A 87.61(9) . 3_666
O1W Co1 N3A 92.39(9) 3_666 3_666
N3A Co1 N3A 180.00(14) . 3_666
N1T Co2 N1T 180.00(8) 3_566 .
N1T Co2 N2T 91.35(11) 3_566 .
N1T Co2 N2T 88.65(11) . .
N1T Co2 N2T 88.65(11) 3_566 3_566
N1T Co2 N2T 91.35(11) . 3_566
N2T Co2 N2T 180.0 . 3_566
N1T Co2 N1A 89.00(10) 3_566 3_566
N1T Co2 N1A 91.00(10) . 3_566
N2T Co2 N1A 91.37(10) . 3_566
N2T Co2 N1A 88.63(10) 3_566 3_566
N1T Co2 N1A 91.00(10) 3_566 .
N1T Co2 N1A 89.00(10) . .
N2T Co2 N1A 88.63(10) . .
N2T Co2 N1A 91.37(10) 3_566 .
N1A Co2 N1A 180.0 3_566 .
C2A N1A N8A 101.3(2) . .
C2A N1A Co2 124.6(2) . .
N8A N1A Co2 134.12(18) . .
N1A C2A N3A 117.2(3) . .
N1A C2A H2A 121.1 . .
N3A C2A H2A 121.7 . .
C3AA N3A C2A 102.5(2) . .
C3AA N3A Co1 130.1(2) . .
C2A N3A Co1 127.23(19) . .
N4A C3AA N3A 127.9(3) . .
N4A C3AA N8A 123.5(3) . .
N3A C3AA N8A 108.6(2) . .
C5A N4A C3AA 114.8(3) . .
N4A C5A C6A 123.8(3) . .
N4A C5A H5A 117.4 . .
C6A C5A H5A 118.7 . .
C7A C6A C5A 120.6(3) . .
C7A C6A H6A 119.3 . .
C5A C6A H6A 120.1 . .
N8A C7A C6A 115.2(3) . .
N8A C7A H7A 122.3 . .
C6A C7A H7A 122.6 . .
C7A N8A N1A 127.4(3) . .
C7A N8A C3AA 122.1(3) . .
N1A N8A C3AA 110.5(2) . .
C2B N1B N8B 101.7(3) . .
N1B C2B N3B 116.0(3) . .
N1B C2B H2B 121.6 . .
N3B C2B H2B 122.4 . .
C3AB N3B C2B 103.7(3) . .
C3AB N3B Co1 127.4(2) . .
C2B N3B Co1 128.9(2) . .
N3B C3AB N4B 129.0(3) . .
N3B C3AB N8B 108.0(3) . .
N4B C3AB N8B 123.0(3) . .
C5B N4B C3AB 115.7(3) . .
N4B C5B C6B 123.3(4) . .
N4B C5B H5B 118.5 . .
C6B C5B H5B 118.2 . .
C7B C6B C5B 119.8(3) . .
C7B C6B H6B 120.5 . .
C5B C6B H6B 119.6 . .
N8B C7B C6B 116.7(3) . .
N8B C7B H7B 121.2 . .
C6B C7B H7B 122.0 . .
C7B N8B C3AB 121.4(3) . .
C7B N8B N1B 128.0(3) . .
C3AB N8B N1B 110.6(3) . .
C1T N1T Co2 161.3(3) . .
N1T C1T S1 179.0(3) . .
C2T N2T Co2 177.7(3) . .
N2T C2T S2 178.6(3) . .
Co1 O1W H11W 110(2) . .
Co1 O1W H12W 111(2) . .
H11W O1W H12W 100(3) . .

loop_
_geom_bond_atom_site_label_1
_geom_bond_atom_site_label_2
_geom_bond_distance
_geom_bond_site_symmetry_2
Co1 N3B 2.083(2) 3_666
Co1 N3B 2.083(2) .
Co1 O1W 2.101(2) .
Co1 O1W 2.101(2) 3_666
Co1 N3A 2.129(2) .
Co1 N3A 2.129(2) 3_666
Co2 N1T 2.048(3) 3_566
Co2 N1T 2.048(3) .
Co2 N2T 2.063(3) .
Co2 N2T 2.063(3) 3_566
Co2 N1A 2.166(3) 3_566
Co2 N1A 2.166(3) .
N1A C2A 1.323(4) .
N1A N8A 1.371(3) .
C2A N3A 1.365(4) .
C2A H2A 0.9309 .
N3A C3AA 1.345(4) .
C3AA N4A 1.341(4) .
C3AA N8A 1.386(4) .
N4A C5A 1.329(4) .
C5A C6A 1.416(5) .
C5A H5A 0.9369 .
C6A C7A 1.364(5) .
C6A H6A 0.9315 .
C7A N8A 1.362(4) .
C7A H7A 0.9445 .
N1B C2B 1.314(4) .
N1B N8B 1.381(4) .
C2B N3B 1.365(4) .
C2B H2B 0.9404 .
N3B C3AB 1.344(4) .
C3AB N4B 1.350(4) .
C3AB N8B 1.371(4) .
N4B C5B 1.325(4) .
C5B C6B 1.405(5) .
C5B H5B 0.9421 .
C6B C7B 1.365(5) .
C6B H6B 0.9349 .
C7B N8B 1.355(4) .
C7B H7B 0.9329 .
N1T C1T 1.155(4) .
C1T S1 1.621(4) .
N2T C2T 1.144(4) .
C2T S2 1.629(4) .
O1W H11W 0.823(10) .
O1W H12W 0.822(10) .

loop_
_geom_hbond_atom_site_label_D
_geom_hbond_atom_site_label_H
_geom_hbond_atom_site_label_A
_geom_hbond_distance_DH
_geom_hbond_distance_HA
_geom_hbond_distance_DA
_geom_hbond_angle_DHA
_geom_hbond_site_symmetry_A
O1W H11W N4A 0.823(10) 2.051(17) 2.819(4) 155(3) .
O1W H12W N4B 0.822(10) 2.19(2) 2.921(3) 147(3) 3_666
